data_4072612
loop_
_publ_author_name
'Beweries, Torsten'
'Bach, Marc A.'
'Burlakov, Vladimir V.'
'Arndt, Perdita'
'Baumann, Wolfgang'
'Spannenberg, Anke'
'Rosenthal, Uwe'

_publ_section_title
;
 Synthesis ofansa-Dimethylsilanediyl&#x2212;dicyclopentadienyl&#x2212;
 zirconacyclopent-3-yne, Me2Si(\h5-C5H4)2Zr(\h4-H2C4H2), and Its Reactions
 with Ni(0) and B(C6F5)3&#x2020;
;
_journal_issue 1
_journal_name_full Organometallics
_journal_page_first 241
_journal_paper_doi 10.1021/om0608760
_journal_volume 26
_journal_year 2007
_chemical_formula_sum 'C16 H18 Si Zr'
_chemical_formula_weight 329.61
_chemical_name_systematic
; 
 ? 
;
_space_group_IT_number 14
_symmetry_cell_setting monoclinic
_symmetry_space_group_name_Hall '-P 2yn'
_symmetry_space_group_name_H-M 'P 1 21/n 1'
_atom_sites_solution_hydrogens geom
_atom_sites_solution_primary direct
_atom_sites_solution_secondary difmap
_audit_creation_method SHELXL-97
_cell_angle_alpha 90.00
_cell_angle_beta 94.416(4)
_cell_angle_gamma 90.00
_cell_formula_units_Z 8
_cell_length_a 20.4537(10)
_cell_length_b 6.9281(4)
_cell_length_c 21.0200(11)
_cell_measurement_reflns_used all
_cell_measurement_temperature 293(2)
_cell_volume 2969.8(3)
_computing_data_collection STOE-X-AREA
_computing_molecular_graphics XP
_computing_structure_refinement 'SHELXL-97 (Sheldrick, 1997)'
_computing_structure_solution 'SHELXS-97 (Sheldrick, 1990)'
_diffrn_ambient_temperature 293(2)
_diffrn_measured_fraction_theta_full 0.999
_diffrn_measured_fraction_theta_max 0.999
_diffrn_measurement_device_type 'STOE-IPDS II'
_diffrn_radiation_monochromator graphite
_diffrn_radiation_source 'fine-focus sealed tube'
_diffrn_radiation_type MoK\a
_diffrn_radiation_wavelength 0.71073
_diffrn_reflns_av_R_equivalents 0.0360
_diffrn_reflns_av_sigmaI/netI 0.0279
_diffrn_reflns_limit_h_max 24
_diffrn_reflns_limit_h_min -24
_diffrn_reflns_limit_k_max 8
_diffrn_reflns_limit_k_min -8
_diffrn_reflns_limit_l_max 24
_diffrn_reflns_limit_l_min -24
_diffrn_reflns_number 36806
_diffrn_reflns_theta_full 25.00
_diffrn_reflns_theta_max 25.00
_diffrn_reflns_theta_min 1.94
_exptl_absorpt_coefficient_mu 0.801
_exptl_absorpt_correction_T_max 0.8099
_exptl_absorpt_correction_T_min 0.6995
_exptl_absorpt_correction_type numerical
_exptl_crystal_colour yellow
_exptl_crystal_density_diffrn 1.474
_exptl_crystal_density_method 'not measured'
_exptl_crystal_description prism
_exptl_crystal_F_000 1344
_exptl_crystal_size_max 0.5
_exptl_crystal_size_mid 0.4
_exptl_crystal_size_min 0.3
_refine_diff_density_max 0.296
_refine_diff_density_min -0.440
_refine_diff_density_rms 0.046
_refine_ls_extinction_method none
_refine_ls_goodness_of_fit_ref 1.004
_refine_ls_hydrogen_treatment mixed
_refine_ls_matrix_type full
_refine_ls_number_parameters 265
_refine_ls_number_reflns 5233
_refine_ls_number_restraints 0
_refine_ls_restrained_S_all 1.004
_refine_ls_R_factor_all 0.0533
_refine_ls_R_factor_gt 0.0332
_refine_ls_shift/su_max 0.000
_refine_ls_shift/su_mean 0.000
_refine_ls_structure_factor_coef Fsqd
_refine_ls_weighting_details 'calc w=1/[\s^2^(Fo^2^)+(0.0409P)^2^+0.0000P] where P=(Fo^2^+2Fc^2^)/3'
_refine_ls_weighting_scheme calc
_refine_ls_wR_factor_gt 0.0731
_refine_ls_wR_factor_ref 0.0772
_reflns_number_gt 3706
_reflns_number_total 5233
_reflns_threshold_expression >2sigma(I)
_cod_data_source_file om0608760si20060925_072736.cif
_cod_data_source_block ks553
_cod_original_sg_symbol_H-M P2(1)/n
_cod_database_code 4072612

loop_
_symmetry_equiv_pos_as_xyz
'x, y, z'
'-x+1/2, y+1/2, -z+1/2'
'-x, -y, -z'
'x-1/2, -y-1/2, z-1/2'

loop_
_atom_site_label
_atom_site_type_symbol
_atom_site_fract_x
_atom_site_fract_y
_atom_site_fract_z
_atom_site_U_iso_or_equiv
_atom_site_adp_type
_atom_site_occupancy
_atom_site_symmetry_multiplicity
_atom_site_calc_flag
_atom_site_refinement_flags
Zr1 Zr -0.132639(12) 0.74741(5) 0.353427(13) 0.04810(10) Uani 1 1 d .
Zr2 Zr 0.144265(13) 0.76423(5) 0.133987(14) 0.05018(10) Uani 1 1 d .
Si1 Si 0.02243(4) 0.88325(15) 0.37674(4) 0.0530(2) Uani 1 1 d .
Si2 Si 0.12791(4) 0.87676(15) -0.01946(4) 0.0544(2) Uani 1 1 d .
C1 C -0.1807(2) 0.4313(7) 0.3549(3) 0.1007(15) Uani 1 1 d .
H1A H -0.1722 0.3456 0.3200 0.121 Uiso 1 1 calc R
H1B H -0.1802 0.3674 0.3960 0.121 Uiso 1 1 calc R
C2 C -0.22806(19) 0.5733(7) 0.3423(2) 0.0731(11) Uani 1 1 d .
C3 C -0.24401(15) 0.7424(7) 0.33398(17) 0.0666(10) Uani 1 1 d .
C4 C -0.22904(5) 0.9392(2) 0.33096(5) 0.0676(10) Uani 1 1 d .
H4A H -0.2426 1.0199 0.3653 0.081 Uiso 1 1 calc R
H4B H -0.2344 0.9996 0.2893 0.081 Uiso 1 1 calc R
C5 C -0.04349(5) 0.8488(2) 0.43223(5) 0.0574(9) Uani 1 1 d R
C6 C -0.06442(5) 0.6663(2) 0.45372(5) 0.0793(12) Uani 1 1 d R
H6 H -0.0402 0.5525 0.4546 0.095 Uiso 1 1 calc R
C7 C -0.12878(5) 0.6879(2) 0.47366(5) 0.104(2) Uani 1 1 d R
H7 H -0.1541 0.5908 0.4899 0.125 Uiso 1 1 calc R
C8 C -0.14764(5) 0.8838(2) 0.46450(5) 0.1041(19) Uani 1 1 d R
H8 H -0.1875 0.9375 0.4737 0.125 Uiso 1 1 calc R
C9 C -0.09492(5) 0.9832(2) 0.43889(5) 0.0774(12) Uani 1 1 d R
H9 H -0.0942 1.1136 0.4283 0.093 Uiso 1 1 calc R
C10 C -0.02957(5) 0.8119(2) 0.30291(5) 0.0556(9) Uani 1 1 d R
C11 C -0.07706(5) 0.9350(2) 0.27118(5) 0.0666(10) Uani 1 1 d R
H11 H -0.0780 1.0689 0.2738 0.080 Uiso 1 1 calc R
C12 C -0.12295(5) 0.8176(2) 0.23479(5) 0.0869(16) Uani 1 1 d R
H12 H -0.1592 0.8613 0.2094 0.104 Uiso 1 1 calc R
C13 C -0.10381(5) 0.6220(2) 0.24402(5) 0.0868(14) Uani 1 1 d R
H13 H -0.1253 0.5150 0.2257 0.104 Uiso 1 1 calc R
C14 C -0.04610(5) 0.6184(2) 0.28613(5) 0.0686(10) Uani 1 1 d R
H14 H -0.0232 0.5087 0.3002 0.082 Uiso 1 1 calc R
C15 C 0.0465(2) 1.1394(6) 0.3719(2) 0.0867(12) Uani 1 1 d .
H15A H 0.0806 1.1522 0.3432 0.130 Uiso 1 1 calc R
H15B H 0.0623 1.1843 0.4135 0.130 Uiso 1 1 calc R
H15C H 0.0093 1.2148 0.3565 0.130 Uiso 1 1 calc R
C16 C 0.09226(16) 0.7203(6) 0.39640(18) 0.0748(11) Uani 1 1 d .
H16A H 0.1253 0.7416 0.3671 0.112 Uiso 1 1 calc R
H16B H 0.0776 0.5888 0.3932 0.112 Uiso 1 1 calc R
H16C H 0.1103 0.7456 0.4391 0.112 Uiso 1 1 calc R
C17 C 0.1300(3) 0.4591(8) 0.1847(3) 0.121(2) Uani 1 1 d .
H17A H 0.0855 0.4102 0.1844 0.145 Uiso 1 1 calc R
H17B H 0.1624 0.3604 0.1782 0.145 Uiso 1 1 calc R
C18 C 0.1479(2) 0.6035(9) 0.2294(2) 0.0893(14) Uani 1 1 d .
C19 C 0.1627(2) 0.7703(8) 0.24240(18) 0.0769(12) Uani 1 1 d .
C20 C 0.17307(5) 0.9592(2) 0.22528(6) 0.0839(13) Uani 1 1 d .
H20A H 0.2179 1.0058 0.2304 0.101 Uiso 1 1 calc R
H20B H 0.1408 1.0531 0.2368 0.101 Uiso 1 1 calc R
C21 C 0.06920(5) 0.8757(2) 0.04399(6) 0.0648(10) Uani 1 1 d R
C22 C 0.06718(5) 1.0223(2) 0.09100(6) 0.0837(13) Uani 1 1 d R
H22 H 0.0832 1.1473 0.0879 0.100 Uiso 1 1 calc R
C23 C 0.03638(5) 0.9447(2) 0.14360(6) 0.112(2) Uani 1 1 d R
H23 H 0.0287 1.0098 0.1810 0.135 Uiso 1 1 calc R
C24 C 0.01936(5) 0.7500(2) 0.12910(6) 0.112(2) Uani 1 1 d R
H24 H -0.0014 0.6653 0.1553 0.135 Uiso 1 1 calc R
C25 C 0.03965(5) 0.7074(2) 0.06754(6) 0.0900(15) Uani 1 1 d R
H25 H 0.0345 0.5899 0.0464 0.108 Uiso 1 1 calc R
C26 C 0.19966(5) 0.7913(2) 0.03388(6) 0.0545(9) Uani 1 1 d R
C27 C 0.23627(5) 0.9137(2) 0.07757(6) 0.0691(11) Uani 1 1 d R
H27 H 0.2386 1.0475 0.0753 0.083 Uiso 1 1 calc R
C28 C 0.26869(5) 0.7957(2) 0.12543(6) 0.0861(15) Uani 1 1 d R
H28 H 0.2960 0.8388 0.1600 0.103 Uiso 1 1 calc R
C29 C 0.25212(5) 0.6005(2) 0.11132(6) 0.0862(14) Uani 1 1 d R
H29 H 0.2667 0.4933 0.1350 0.103 Uiso 1 1 calc R
C30 C 0.20945(5) 0.5978(2) 0.05474(6) 0.0692(10) Uani 1 1 d R
H30 H 0.1911 0.4885 0.0348 0.083 Uiso 1 1 calc R
C31 C 0.10396(19) 0.7062(6) -0.08444(18) 0.0756(11) Uani 1 1 d .
H31A H 0.1352 0.7125 -0.1162 0.113 Uiso 1 1 calc R
H31B H 0.0613 0.7397 -0.1034 0.113 Uiso 1 1 calc R
H31C H 0.1030 0.5775 -0.0676 0.113 Uiso 1 1 calc R
C32 C 0.1428(2) 1.1216(6) -0.0497(2) 0.0871(12) Uani 1 1 d .
H32A H 0.1730 1.1148 -0.0823 0.131 Uiso 1 1 calc R
H32B H 0.1609 1.2011 -0.0153 0.131 Uiso 1 1 calc R
H32C H 0.1022 1.1763 -0.0671 0.131 Uiso 1 1 calc R

loop_
_atom_site_aniso_label
_atom_site_aniso_U_11
_atom_site_aniso_U_22
_atom_site_aniso_U_33
_atom_site_aniso_U_23
_atom_site_aniso_U_13
_atom_site_aniso_U_12
Zr1 0.03906(15) 0.0658(2) 0.03903(16) 0.00109(17) 0.00066(11) -0.00222(15)
Zr2 0.03937(15) 0.0668(2) 0.04437(18) -0.00165(18) 0.00308(12) 0.00293(16)
Si1 0.0412(4) 0.0705(6) 0.0467(5) 0.0024(5) -0.0007(4) -0.0038(4)
Si2 0.0493(5) 0.0699(6) 0.0436(5) -0.0040(5) 0.0005(4) 0.0031(5)
C1 0.104(3) 0.069(3) 0.131(4) 0.004(3) 0.023(3) -0.009(3)
C2 0.058(2) 0.076(3) 0.086(3) -0.011(2) 0.008(2) -0.023(2)
C3 0.0366(15) 0.102(3) 0.061(2) -0.010(3) 0.0006(14) -0.008(2)
C4 0.056(2) 0.080(3) 0.066(2) 0.005(2) 0.0031(17) 0.0109(19)
C5 0.0477(17) 0.088(3) 0.0360(17) -0.0032(18) -0.0028(14) 0.0002(18)
C6 0.062(2) 0.122(3) 0.053(2) 0.032(2) -0.0055(18) -0.018(2)
C7 0.059(2) 0.207(6) 0.046(2) 0.025(3) 0.0011(18) -0.033(3)
C8 0.049(2) 0.219(6) 0.046(2) -0.033(3) 0.0102(17) -0.002(3)
C9 0.060(2) 0.113(3) 0.058(2) -0.030(2) -0.0041(18) 0.001(2)
C10 0.0452(17) 0.080(2) 0.0415(18) 0.0042(17) 0.0061(14) 0.0005(16)
C11 0.0532(19) 0.102(3) 0.046(2) 0.017(2) 0.0095(16) 0.0065(19)
C12 0.050(2) 0.176(5) 0.0345(19) 0.006(2) 0.0021(16) 0.010(2)
C13 0.056(2) 0.148(4) 0.056(2) -0.037(3) 0.0026(18) -0.012(3)
C14 0.0548(19) 0.091(3) 0.060(2) -0.018(2) 0.0074(17) 0.007(2)
C15 0.088(3) 0.085(3) 0.085(3) 0.005(3) -0.007(2) -0.022(2)
C16 0.0522(18) 0.107(3) 0.064(2) 0.005(2) -0.0040(16) 0.012(2)
C17 0.141(5) 0.072(3) 0.154(6) 0.020(4) 0.046(4) -0.008(3)
C18 0.098(3) 0.101(4) 0.072(3) 0.037(3) 0.024(3) 0.022(3)
C19 0.070(2) 0.116(4) 0.044(2) 0.011(3) 0.0016(17) 0.020(3)
C20 0.074(3) 0.110(4) 0.067(3) -0.026(3) 0.003(2) -0.001(2)
C21 0.0406(16) 0.102(3) 0.050(2) -0.009(2) -0.0043(14) 0.0147(19)
C22 0.075(2) 0.113(4) 0.062(3) 0.000(2) 0.002(2) 0.049(2)
C23 0.060(2) 0.220(7) 0.058(3) 0.005(4) 0.012(2) 0.065(3)
C24 0.0415(18) 0.229(7) 0.067(3) 0.022(4) 0.0090(18) -0.009(3)
C25 0.0453(18) 0.157(5) 0.067(3) 0.006(3) -0.0006(18) -0.026(2)
C26 0.0404(15) 0.073(3) 0.0505(18) -0.0068(17) 0.0088(14) 0.0031(15)
C27 0.0425(17) 0.107(3) 0.057(2) -0.002(2) 0.0022(16) -0.0063(19)
C28 0.0399(17) 0.154(5) 0.065(3) -0.015(3) 0.0058(17) 0.005(2)
C29 0.065(2) 0.131(4) 0.064(3) 0.016(3) 0.012(2) 0.051(3)
C30 0.064(2) 0.079(3) 0.065(2) -0.008(2) 0.0099(18) 0.023(2)
C31 0.069(2) 0.095(3) 0.061(2) -0.017(2) -0.0030(18) 0.000(2)
C32 0.105(3) 0.080(3) 0.075(3) 0.008(2) 0.002(2) 0.001(3)

loop_
_atom_type_symbol
_atom_type_description
_atom_type_scat_dispersion_real
_atom_type_scat_dispersion_imag
_atom_type_scat_source
C C 0.0033 0.0016 'International Tables Vol C Tables 4.2.6.8 and 6.1.1.4'
H H 0.0000 0.0000 'International Tables Vol C Tables 4.2.6.8 and 6.1.1.4'
Si Si 0.0817 0.0704 'International Tables Vol C Tables 4.2.6.8 and 6.1.1.4'
Zr Zr -2.9673 0.5597 'International Tables Vol C Tables 4.2.6.8 and 6.1.1.4'

loop_
_geom_angle_atom_site_label_1
_geom_angle_atom_site_label_2
_geom_angle_atom_site_label_3
_geom_angle
C3 Zr1 C2 31.06(14)
C3 Zr1 C4 34.72(13)
C2 Zr1 C4 65.78(13)
C3 Zr1 C1 65.46(17)
C2 Zr1 C1 34.40(15)
C4 Zr1 C1 100.18(12)
C3 Zr1 C5 143.08(10)
C2 Zr1 C5 142.90(12)
C4 Zr1 C5 121.93(6)
C1 Zr1 C5 122.20(14)
C3 Zr1 C10 142.89(10)
C2 Zr1 C10 143.02(11)
C4 Zr1 C10 122.10(6)
C1 Zr1 C10 122.24(12)
C5 Zr1 C10 68.1
C3 Zr1 C6 129.17(10)
C2 Zr1 C6 112.55(13)
C4 Zr1 C6 133.52(5)
C1 Zr1 C6 89.24(14)
C5 Zr1 C6 33.2
C10 Zr1 C6 87.9
C3 Zr1 C11 112.57(11)
C2 Zr1 C11 129.13(12)
C4 Zr1 C11 89.23(5)
C1 Zr1 C11 133.63(14)
C5 Zr1 C11 88.0
C10 Zr1 C11 33.1
C6 Zr1 C11 116.4
C3 Zr1 C9 112.71(11)
C2 Zr1 C9 129.00(11)
C4 Zr1 C9 89.03(5)
C1 Zr1 C9 133.57(14)
C5 Zr1 C9 33.2
C10 Zr1 C9 88.0
C6 Zr1 C9 54.6
C11 Zr1 C9 91.5
C3 Zr1 C14 129.04(10)
C2 Zr1 C14 112.75(12)
C4 Zr1 C14 133.72(5)
C1 Zr1 C14 89.41(12)
C5 Zr1 C14 87.9
C10 Zr1 C14 33.1
C6 Zr1 C14 91.3
C11 Zr1 C14 54.5
C9 Zr1 C14 116.4
C3 Zr1 C7 97.41(10)
C2 Zr1 C7 88.70(12)
C4 Zr1 C7 104.29(4)
C1 Zr1 C7 79.73(14)
C5 Zr1 C7 54.4
C10 Zr1 C7 119.4
C6 Zr1 C7 32.6
C11 Zr1 C7 141.74(5)
C9 Zr1 C7 54.0
C14 Zr1 C7 121.98(5)
C3 Zr1 C8 88.91(10)
C2 Zr1 C8 97.27(11)
C4 Zr1 C8 79.65(4)
C1 Zr1 C8 104.30(14)
C5 Zr1 C8 54.3
C10 Zr1 C8 119.4
C6 Zr1 C8 54.0
C11 Zr1 C8 122.07(6)
C9 Zr1 C8 32.5
C14 Zr1 C8 141.61(5)
C7 Zr1 C8 32.2
C19 Zr2 C18 30.93(18)
C19 Zr2 C20 34.29(14)
C18 Zr2 C20 65.22(19)
C19 Zr2 C17 65.7(2)
C18 Zr2 C17 34.72(19)
C20 Zr2 C17 99.94(17)
C19 Zr2 C21 143.66(11)
C18 Zr2 C21 143.15(13)
C20 Zr2 C21 122.73(6)
C17 Zr2 C21 121.85(17)
C19 Zr2 C26 142.88(11)
C18 Zr2 C26 142.76(12)
C20 Zr2 C26 122.76(6)
C17 Zr2 C26 121.70(15)
C21 Zr2 C26 67.8
C19 Zr2 C30 128.30(11)
C18 Zr2 C30 112.16(14)
C20 Zr2 C30 133.46(5)
C17 Zr2 C30 88.81(15)
C21 Zr2 C30 88.0
C26 Zr2 C30 33.2
C19 Zr2 C25 129.10(11)
C18 Zr2 C25 112.48(15)
C20 Zr2 C25 133.50(5)
C17 Zr2 C25 88.93(16)
C21 Zr2 C25 33.3
C26 Zr2 C25 88.0
C30 Zr2 C25 91.9
C19 Zr2 C22 113.46(12)
C18 Zr2 C22 129.77(12)
C20 Zr2 C22 89.74(5)
C17 Zr2 C22 134.05(15)
C21 Zr2 C22 33.2
C26 Zr2 C22 87.5
C30 Zr2 C22 116.28(5)
C25 Zr2 C22 54.7
C19 Zr2 C27 112.97(12)
C18 Zr2 C27 129.49(14)
C20 Zr2 C27 89.93(5)
C17 Zr2 C27 133.82(14)
C21 Zr2 C27 87.4
C26 Zr2 C27 33.0
C30 Zr2 C27 54.5
C25 Zr2 C27 116.13(5)
C22 Zr2 C27 90.5
C19 Zr2 C24 97.40(11)
C18 Zr2 C24 88.94(13)
C20 Zr2 C24 103.83(4)
C17 Zr2 C24 80.08(15)
C21 Zr2 C24 54.5
C26 Zr2 C24 119.46(5)
C30 Zr2 C24 122.71(6)
C25 Zr2 C24 32.7
C22 Zr2 C24 54.0
C27 Zr2 C24 141.09(6)
C19 Zr2 C29 96.64(10)
C18 Zr2 C29 88.70(12)
C20 Zr2 C29 103.77(4)
C17 Zr2 C29 80.11(14)
C21 Zr2 C29 119.4
C26 Zr2 C29 54.3
C30 Zr2 C29 32.6
C25 Zr2 C29 122.72(6)
C22 Zr2 C29 140.98(6)
C27 Zr2 C29 53.8
C24 Zr2 C29 148.31(7)
C16 Si1 C15 113.3(2)
C16 Si1 C5 111.51(14)
C15 Si1 C5 111.49(16)
C16 Si1 C10 113.81(14)
C15 Si1 C10 110.13(15)
C5 Si1 C10 95.30(6)
C31 Si2 C32 112.1(2)
C31 Si2 C21 112.26(14)
C32 Si2 C21 112.50(16)
C31 Si2 C26 113.09(14)
C32 Si2 C26 110.74(16)
C21 Si2 C26 95.09(7)
C2 C1 Zr1 68.4(2)
C3 C2 C1 151.3(4)
C3 C2 Zr1 74.1(2)
C1 C2 Zr1 77.2(2)
C2 C3 C4 151.8(3)
C2 C3 Zr1 74.8(2)
C4 C3 Zr1 76.98(15)
C3 C4 Zr1 68.30(15)
C9 C5 C6 108.0
C9 C5 Si1 123.69(5)
C6 C5 Si1 124.27(6)
C9 C5 Zr1 74.8
C6 C5 Zr1 74.6
Si1 C5 Zr1 98.57(5)
C7 C6 C5 108.0
C7 C6 Zr1 75.8
C5 C6 Zr1 72.2
C6 C7 C8 108.0
C6 C7 Zr1 71.6
C8 C7 Zr1 74.0
C7 C8 C9 108.0
C7 C8 Zr1 73.8
C9 C8 Zr1 71.7
C5 C9 C8 108.0
C5 C9 Zr1 72.0
C8 C9 Zr1 75.8
C14 C10 C11 108.0
C14 C10 Si1 124.23(6)
C11 C10 Si1 123.58(5)
C14 C10 Zr1 75.0
C11 C10 Zr1 74.6
Si1 C10 Zr1 98.04(5)
C10 C11 C12 108.0
C10 C11 Zr1 72.2
C12 C11 Zr1 76.0
C13 C12 C11 108.0
C13 C12 Zr1 74.2
C11 C12 Zr1 71.5
C12 C13 C14 108.0
C12 C13 Zr1 73.7
C14 C13 Zr1 71.6
C10 C14 C13 108.0
C10 C14 Zr1 71.9
C13 C14 Zr1 75.9
C18 C17 Zr2 68.5(3)
C19 C18 C17 150.8(5)
C19 C18 Zr2 74.1(3)
C17 C18 Zr2 76.7(3)
C18 C19 C20 151.9(4)
C18 C19 Zr2 75.0(3)
C20 C19 Zr2 76.91(18)
C19 C20 Zr2 68.80(18)
C22 C21 C25 108.0
C22 C21 Si2 123.40(6)
C25 C21 Si2 124.63(6)
C22 C21 Zr2 74.9
C25 C21 Zr2 74.5
Si2 C21 Zr2 98.79(5)
C21 C22 C23 108.0
C21 C22 Zr2 71.9
C23 C22 Zr2 75.7
C22 C23 C24 108.0
C22 C23 Zr2 71.7
C24 C23 Zr2 73.6
C23 C24 C25 108.0
C23 C24 Zr2 74.1
C25 C24 Zr2 71.5
C21 C25 C24 108.0
C21 C25 Zr2 72.3
C24 C25 Zr2 75.8
C27 C26 C30 108.0
C27 C26 Si2 123.26(6)
C30 C26 Si2 124.65(6)
C27 C26 Zr2 75.4
C30 C26 Zr2 74.3
Si2 C26 Zr2 98.29(5)
C26 C27 C28 108.0
C26 C27 Zr2 71.6
C28 C27 Zr2 75.8
C29 C28 C27 108.0
C29 C28 Zr2 73.3
C27 C28 Zr2 71.8
C30 C29 C28 108.0
C30 C29 Zr2 71.3
C28 C29 Zr2 74.6
C29 C30 C26 108.0
C29 C30 Zr2 76.1
C26 C30 Zr2 72.5

loop_
_geom_bond_atom_site_label_1
_geom_bond_atom_site_label_2
_geom_bond_distance
Zr1 C3 2.283(3)
Zr1 C2 2.291(3)
Zr1 C4 2.3943(13)
Zr1 C1 2.402(4)
Zr1 C5 2.4692(12)
Zr1 C10 2.4731(11)
Zr1 C6 2.5008(12)
Zr1 C11 2.5044(12)
Zr1 C9 2.5057(13)
Zr1 C14 2.5137(12)
Zr1 C7 2.5559(12)
Zr1 C8 2.5589(12)
Zr2 C19 2.281(4)
Zr2 C18 2.291(4)
Zr2 C20 2.3834(14)
Zr2 C17 2.396(5)
Zr2 C21 2.4667(13)
Zr2 C26 2.4726(12)
Zr2 C30 2.4948(12)
Zr2 C25 2.4949(12)
Zr2 C22 2.5062(13)
Zr2 C27 2.5225(13)
Zr2 C24 2.5508(11)
Zr2 C29 2.5577(11)
Si1 C16 1.843(4)
Si1 C15 1.847(4)
Si1 C5 1.8648(14)
Si1 C10 1.8788(15)
Si2 C31 1.844(4)
Si2 C32 1.845(4)
Si2 C21 1.8622(14)
Si2 C26 1.8728(15)
C1 C2 1.392(6)
C2 C3 1.225(6)
C3 C4 1.400(5)
C5 C9 1.4200
C5 C6 1.4200
C6 C7 1.4200
C7 C8 1.4200
C8 C9 1.4200
C10 C14 1.4200
C10 C11 1.4200
C11 C12 1.4200
C12 C13 1.4200
C13 C14 1.4200
C17 C18 1.402(8)
C18 C19 1.219(7)
C19 C20 1.379(6)
C21 C22 1.4200
C21 C25 1.4200
C22 C23 1.4200
C23 C24 1.4200
C24 C25 1.4200
C26 C27 1.4200
C26 C30 1.4200
C27 C28 1.4200
C28 C29 1.4200
C29 C30 1.4200
